data_2006699
loop_
_publ_author_name
'Boyd, Peter D. W.'
'Burrell, Anthony K.'
'Rickard, Clifton E. F.'

_publ_section_title
;[<i>N</i>,<i>N</i>-Bis(3,5-dimethylpyrazol-1-ylmethyl)-1-hydroxy-2-aminoethane](3,5-dimethylpyrazole)copper(II)
 Diperchlorate
;
_journal_issue 11
_journal_name_full 'Acta Crystallographica Section C'
_journal_page_first 1549
_journal_page_last 1551
_journal_paper_doi 10.1107/S0108270197007932
_journal_volume 53
_journal_year 1997
_chemical_formula_iupac '[Cu (C5 H8 N2)(C14 H23 N5 O1)] (Cl1 O4)2'
_chemical_formula_sum 'C19 H31 Cl2 Cu N7 O9'
_chemical_formula_weight 635.95
_chemical_name_systematic
;
Copper(II) (N,N-bis(3,5-dimethylpyrazolyl-1-ylmethyl)-1-hydroxy-
2-aminoethane)(3,5-dimethyl-pyrazol) bis(perchlorate)
;
_space_group_IT_number 2
_symmetry_cell_setting triclinic
_symmetry_space_group_name_Hall '-P 1'
_symmetry_space_group_name_H-M 'P -1'
_audit_creation_method SHELXL
_cell_angle_alpha 95.6550(10)
_cell_angle_beta 94.8380(10)
_cell_angle_gamma 89.5670(10)
_cell_formula_units_Z 2
_cell_length_a 11.4923(5)
_cell_length_b 14.3227(7)
_cell_length_c 8.1715(4)
_cell_measurement_reflns_used 5784
_cell_measurement_temperature 203(2)
_cell_measurement_theta_max 26.0
_cell_measurement_theta_min 1.4
_cell_volume 1333.72(11)
_computing_cell_refinement SMART
_computing_data_collection 'SMART (Siemens, 1995)'
_computing_data_reduction 'SAINT (Siemens, 1995)'
_computing_molecular_graphics 'SHELXTL (Sheldrick, 1994)'
_computing_publication_material SHELXL93
_computing_structure_refinement 'SHELXL93 (Sheldrick, 1993)'
_computing_structure_solution 'SHELXS86 (Sheldrick, 1990)'
_diffrn_ambient_temperature 203(2)
_diffrn_measurement_device 'Siemens SMART'
_diffrn_measurement_method 'Area detector'
_diffrn_radiation_monochromator graphite
_diffrn_radiation_source 'fine-focus sealed tube'
_diffrn_radiation_type MoK\a
_diffrn_radiation_wavelength 0.71073
_diffrn_reflns_av_R_equivalents 0.0187
_diffrn_reflns_av_sigmaI/netI 0.0245
_diffrn_reflns_limit_h_max 14
_diffrn_reflns_limit_h_min -14
_diffrn_reflns_limit_k_max 17
_diffrn_reflns_limit_k_min -17
_diffrn_reflns_limit_l_max 10
_diffrn_reflns_limit_l_min -10
_diffrn_reflns_number 13652
_diffrn_reflns_theta_max 26.37
_diffrn_reflns_theta_min 1.43
_diffrn_standards_decay_% 0.0
_exptl_absorpt_coefficient_mu 1.080
_exptl_absorpt_correction_T_max 0.806
_exptl_absorpt_correction_T_min 0.677
_exptl_absorpt_correction_type 'Empirical (Blessing, 1995)'
_exptl_crystal_colour Blue
_exptl_crystal_density_diffrn 1.584
_exptl_crystal_density_method 'not measured'
_exptl_crystal_description Prism
_exptl_crystal_F_000 658
_exptl_crystal_size_max 0.27
_exptl_crystal_size_mid 0.27
_exptl_crystal_size_min 0.20
_refine_diff_density_max 0.940
_refine_diff_density_min -0.550
_refine_ls_extinction_method none
_refine_ls_goodness_of_fit_all 1.042
_refine_ls_goodness_of_fit_obs 1.064
_refine_ls_hydrogen_treatment 'H atoms riding'
_refine_ls_matrix_type full
_refine_ls_number_parameters 346
_refine_ls_number_reflns 5426
_refine_ls_number_restraints 0
_refine_ls_restrained_S_all 1.042
_refine_ls_restrained_S_obs 1.064
_refine_ls_R_factor_all 0.0442
_refine_ls_R_factor_obs .0398
_refine_ls_shift/esd_max 0.013
_refine_ls_shift/esd_mean 0.001
_refine_ls_structure_factor_coef Fsqd
_refine_ls_weighting_details 'w = 1/[\s^2^(Fo^2^)+(0.0625P)^2^+2.0217P] where P=(Fo^2^+2Fc^2^)/3'
_refine_ls_weighting_scheme calc
_refine_ls_wR_factor_all 0.1161
_refine_ls_wR_factor_obs .1125
_reflns_number_observed 4921
_reflns_number_total 5426
_reflns_observed_criterion >2sigma(I)
_cod_data_source_file kh1152.cif
_cod_data_source_block kh1152
_cod_depositor_comments
;
The following automatic conversions were performed:
'_symmetry_cell_setting' value 'Triclinic' changed to 'triclinic'
according to '/home/saulius/struct/CIF-dictionaries/cif_core.dic'
dictionary named 'cif_core.dic' version 2.4.1 from 2010-06-29.

Automatic conversion script
Id: cif_fix_enum 1527 2010-12-29 10:47:43Z saulius 

The following automatic conversions were performed:

'_refine_ls_weighting_scheme' value 'calc w =
1/[\s^2^(Fo^2^)+(0.0625P)^2^+2.0217P] where P=(Fo^2^+2Fc^2^)/3' was
changed to 'calc'. New tag '_refine_ls_weighting_details' was
created. The value of the new tag was set to 'w =
1/[\s^2^(Fo^2^)+(0.0625P)^2^+2.0217P] where P=(Fo^2^+2Fc^2^)/3'.

Automatic conversion script
Id: cif_fix_values 3143 2015-03-26 13:38:13Z robertas 
;
_cod_original_cell_volume 1333.70(10)
_cod_database_code 2006699

loop_
_symmetry_equiv_pos_as_xyz
'x, y, z'
'-x, -y, -z'

loop_
_atom_site_aniso_label
_atom_site_aniso_U_11
_atom_site_aniso_U_22
_atom_site_aniso_U_33
_atom_site_aniso_U_12
_atom_site_aniso_U_13
_atom_site_aniso_U_23
Cu1 .0167(2) .0209(2) .0231(2) .00029(12) .00022(12) .00587(12)
O1 .0310(11) .0247(10) .0332(11) .0024(9) .0012(8) -.0003(9)
N1 .0239(11) .0213(11) .0263(11) .0016(9) -.0006(9) .0040(9)
N2 .0270(12) .0203(11) .0290(12) .0010(9) -.0002(9) .0043(9)
N3 .0216(11) .0224(11) .0247(11) .0005(9) -.0001(9) .0047(9)
N4 .0181(10) .0238(11) .0255(11) -.0007(8) .0015(8) .0022(9)
N5 .0193(10) .0240(11) .0247(11) .0009(8) .0014(8) .0045(9)
N6 .0199(11) .0236(11) .0263(11) .0021(9) .0015(9) .0058(9)
N7 .0238(11) .0278(12) .0276(12) .0044(9) .0026(9) .0037(9)
C1 .0243(14) .036(2) .045(2) -.0060(12) -.0023(13) .0087(13)
C2 .0258(14) .0266(13) .0284(14) -.0051(11) -.0002(11) .0025(11)
C3 .036(2) .0260(14) .044(2) -.0097(12) .0003(13) .0067(12)
C4 .038(2) .0203(13) .036(2) -.0034(12) .0001(13) .0035(11)
C5 .052(2) .0225(15) .060(2) -.0004(14) -.004(2) .0096(14)
C6 .0260(13) .0226(13) .0297(14) .0046(10) -.0008(11) .0038(10)
C7 .0191(13) .039(2) .040(2) .0022(11) -.0005(11) .0147(13)
C8 .0239(15) .048(2) .049(2) .0010(13) .0117(13) .005(2)
C9 .0226(13) .0309(14) .0293(14) -.0041(11) .0056(11) -.0028(11)
C10 .0305(15) .0335(15) .0276(14) -.0075(12) .0068(11) .0049(11)
C11 .0268(13) .0224(12) .0235(13) -.0048(10) .0018(10) .0025(10)
C12 .0322(15) .0277(14) .0327(15) -.0003(12) .0019(12) .0114(12)
C13 .039(2) .047(2) .0286(15) .0002(14) -.0010(13) .0065(13)
C14 .0260(14) .0287(14) .0297(14) -.0029(11) -.0002(11) .0095(11)
C15 .0215(13) .0292(14) .0342(15) .0027(11) .0001(11) .0101(11)
C16 .0209(12) .0218(12) .0334(14) .0005(10) .0021(11) .0084(11)
C17 .033(2) .032(2) .039(2) .0090(12) .0017(13) -.0004(13)
C18 .0329(15) .0322(15) .0229(13) .0025(12) -.0037(11) .0014(11)
C19 .039(2) .032(2) .031(2) .0006(13) -.0067(13) -.0033(12)
Cl1 .0310(4) .0309(4) .0308(4) -.0002(3) -.0013(3) .0030(3)
O2 .073(3) .263(7) .091(3) .064(4) .040(2) .050(4)
O3 .133(3) .048(2) .076(2) -.026(2) -.030(2) .027(2)
O4 .123(3) .045(2) .054(2) -.007(2) -.026(2) -.0029(13)
O5 .0454(14) .056(2) .058(2) -.0037(12) -.0163(12) .0191(13)
Cl2 .0308(4) .0254(3) .0299(3) .0058(3) .0037(3) .0022(3)
O6 .0452(14) .070(2) .0447(14) .0255(13) .0170(11) .0110(13)
O7 .074(2) .0323(12) .0511(15) .0013(12) .0027(13) .0147(11)
O8 .061(2) .0305(12) .0518(15) -.0018(11) .0025(12) -.0055(11)
O9 .0323(12) .064(2) .059(2) .0103(12) -.0052(11) .0004(13)

loop_
_atom_site_label
_atom_site_fract_x
_atom_site_fract_y
_atom_site_fract_z
_atom_site_U_iso_or_equiv
_atom_site_thermal_displace_type
_atom_site_calc_flag
_atom_site_refinement_flags
_atom_site_occupancy
_atom_site_disorder_group
_atom_site_type_symbol
Cu1 .25243(3) .25033(2) .33372(4) .02006(11) Uani d . 1 . Cu
O1 .2568(2) .15531(15) .0945(3) .0299(4) Uani d . 1 . O
H1 .259(3) .106(3) .103(5) .036 Uiso d . 1 . H
N1 .3312(2) .3660(2) .2864(3) .0239(5) Uani d . 1 . N
N2 .2534(2) .4305(2) .2303(3) .0254(5) Uani d . 1 . N
N3 .1133(2) .3082(2) .2003(3) .0228(5) Uani d . 1 . N
N4 .0212(2) .2184(2) .3864(3) .0225(4) Uani d . 1 . N
N5 .1271(2) .1761(2) .4106(3) .0225(4) Uani d . 1 . N
N6 .3789(2) .2142(2) .4929(3) .0231(5) Uani d . 1 . N
N7 .3805(2) .2576(2) .6489(3) .0264(5) Uani d . 1 . N
H7A .3298(2) .2995(2) .6808(3) .032 Uiso calc R 1 . H
C1 .5477(3) .3581(2) .3464(4) .0353(7) Uani d . 1 . C
H1A .5302(3) .2955(2) .3731(4) .053 Uiso calc R 1 . H
H1B .5865(3) .3936(2) .4427(4) .053 Uiso calc R 1 . H
H1C .5985(3) .3540(2) .2569(4) .053 Uiso calc R 1 . H
C2 .4367(2) .4064(2) .2948(3) .0271(6) Uani d . 1 . C
C3 .4245(3) .4973(2) .2468(4) .0351(7) Uani d . 1 . C
H3A .4849(3) .5406(2) .2421(4) .042 Uiso calc R 1 . H
C4 .3072(3) .5114(2) .2077(4) .0318(6) Uani d . 1 . C
C5 .2413(3) .5950(2) .1553(5) .0452(8) Uani d . 1 . C
H5A .1587(3) .5800(2) .1377(5) .068 Uiso calc R 1 . H
H5B .2689(3) .6124(2) .0536(5) .068 Uiso calc R 1 . H
H5C .2534(3) .6468(2) .2407(5) .068 Uiso calc R 1 . H
C6 .1296(2) .4112(2) .2271(4) .0262(6) Uani d . 1 . C
H6A .0868(2) .4414(2) .1378(4) .031 Uiso calc R 1 . H
H6B .0999(2) .4357(2) .3318(4) .031 Uiso calc R 1 . H
C7 .0011(2) .2812(2) .2569(4) .0319(6) Uani d . 1 . C
H7B -.0401(2) .3374(2) .2993(4) .038 Uiso calc R 1 . H
H7C -.0479(2) .2497(2) .1640(4) .038 Uiso calc R 1 . H
C8 -.1804(3) .2202(3) .4739(5) .0401(7) Uani d . 1 . C
H8A -.1910(3) .2674(3) .3965(5) .060 Uiso calc R 1 . H
H8B -.1984(3) .2472(3) .5825(5) .060 Uiso calc R 1 . H
H8C -.2322(3) .1677(3) .4377(5) .060 Uiso calc R 1 . H
C9 -.0571(2) .1871(2) .4815(4) .0278(6) Uani d . 1 . C
C10 .0005(3) .1216(2) .5717(4) .0301(6) Uani d . 1 . C
H10A -.0311(3) .0873(2) .6497(4) .036 Uiso calc R 1 . H
C11 .1142(2) .1161(2) .5250(3) .0242(5) Uani d . 1 . C
C12 .2112(3) .0540(2) .5820(4) .0303(6) Uani d . 1 . C
H12A .2805(3) .0662(2) .5274(4) .045 Uiso calc R 1 . H
H12B .1883(3) -.0111(2) .5553(4) .045 Uiso calc R 1 . H
H12C .2279(3) .0666(2) .7005(4) .045 Uiso calc R 1 . H
C13 .4864(3) .2639(2) .9261(4) .0382(7) Uani d . 1 . C
H13A .4268(3) .3101(2) .9516(4) .057 Uiso calc R 1 . H
H13B .5629(3) .2927(2) .9493(4) .057 Uiso calc R 1 . H
H13C .4806(3) .2122(2) .9932(4) .057 Uiso calc R 1 . H
C14 .4696(2) .2281(2) .7478(4) .0278(6) Uani d . 1 . C
C15 .5295(2) .1633(2) .6518(4) .0280(6) Uani d . 1 . C
H15A .5968(2) .1302(2) .6855(4) .034 Uiso calc R 1 . H
C16 .4703(2) .1561(2) .4938(4) .0250(5) Uani d . 1 . C
C17 .4970(3) .0960(2) .3416(4) .0352(7) Uani d . 1 . C
H17A .4394(3) .1071(2) .2518(4) .053 Uiso calc R 1 . H
H17B .4948(3) .0304(2) .3620(4) .053 Uiso calc R 1 . H
H17C .5741(3) .1113(2) .3121(4) .053 Uiso calc R 1 . H
C18 .1234(3) .2741(2) .0227(3) .0298(6) Uani d . 1 . C
H18A .1873(3) .3073(2) -.0191(3) .036 Uiso calc R 1 . H
H18B .0509(3) .2877(2) -.0426(3) .036 Uiso calc R 1 . H
C19 .1466(3) .1699(2) .0041(4) .0349(7) Uani d . 1 . C
H19A .0845(3) .1360(2) .0486(4) .042 Uiso calc R 1 . H
H19B .1498(3) .1472(2) -.1126(4) .042 Uiso calc R 1 . H
Cl1 .21167(6) .90081(5) .02069(9) .0311(2) Uani d . 1 . Cl
O2 .3118(4) .8908(5) -.0612(6) .138(2) Uani d . 1 . O
O3 .1825(4) .8156(2) .0808(4) .0863(12) Uani d . 1 . O
O4 .2327(4) .9680(2) .1617(4) .0763(10) Uani d . 1 . O
O5 .1195(2) .9317(2) -.0881(4) .0534(7) Uani d . 1 . O
Cl2 .82658(6) .54728(5) .29038(8) .0287(2) Uani d . 1 . Cl
O6 .9119(2) .5336(2) .1739(3) .0523(7) Uani d . 1 . O
O7 .8311(3) .4718(2) .3941(3) .0519(7) Uani d . 1 . O
O8 .8468(2) .6351(2) .3910(3) .0485(6) Uani d . 1 . O
O9 .7127(2) .5522(2) .2034(3) .0525(7) Uani d . 1 . O

loop_
_atom_type_symbol
_atom_type_description
_atom_type_scat_dispersion_real
_atom_type_scat_dispersion_imag
_atom_type_scat_source
C C 0.0033 0.0016 'International Tables Vol C Tables 4.2.6.8 and 6.1.1.4'
H H 0.0000 0.0000 'International Tables Vol C Tables 4.2.6.8 and 6.1.1.4'
N N 0.0061 0.0033 'International Tables Vol C Tables 4.2.6.8 and 6.1.1.4'
O O 0.0106 0.0060 'International Tables Vol C Tables 4.2.6.8 and 6.1.1.4'
Cl Cl 0.1484 0.1585 'International Tables Vol C Tables 4.2.6.8 and 6.1.1.4'
Cu Cu 0.3201 1.2651 'International Tables Vol C Tables 4.2.6.8 and 6.1.1.4'

loop_
_geom_angle_atom_site_label_1
_geom_angle_atom_site_label_2
_geom_angle_atom_site_label_3
_geom_angle
_geom_angle_publ_flag
N6 Cu1 N5 97.10(9) y
N6 Cu1 N1 94.62(9) y
N5 Cu1 N1 155.85(9) y
N6 Cu1 N3 169.23(9) y
N5 Cu1 N3 82.62(9) y
N1 Cu1 N3 81.97(9) y
N6 Cu1 O1 109.22(9) y
N5 Cu1 O1 92.55(9) y
N1 Cu1 O1 103.40(9) y
N3 Cu1 O1 81.53(8) y
C19 O1 Cu1 105.0(2) ?
C2 N1 N2 105.9(2) ?
C2 N1 Cu1 142.1(2) ?
N2 N1 Cu1 112.0(2) ?
C4 N2 N1 111.6(2) ?
C4 N2 C6 128.9(2) ?
N1 N2 C6 118.8(2) ?
C7 N3 C6 110.6(2) ?
C7 N3 C18 111.9(2) ?
C6 N3 C18 110.4(2) ?
C7 N3 Cu1 111.1(2) ?
C6 N3 Cu1 106.2(2) ?
C18 N3 Cu1 106.4(2) ?
C9 N4 N5 111.7(2) ?
C9 N4 C7 127.9(2) ?
N5 N4 C7 120.0(2) ?
C11 N5 N4 105.7(2) ?
C11 N5 Cu1 138.6(2) ?
N4 N5 Cu1 111.0(2) ?
C16 N6 N7 105.7(2) ?
C16 N6 Cu1 137.7(2) ?
N7 N6 Cu1 116.6(2) ?
C14 N7 N6 112.0(2) ?
N1 C2 C3 109.4(3) ?
N1 C2 C1 123.4(3) ?
C3 C2 C1 127.2(3) ?
C4 C3 C2 107.0(3) ?
N2 C4 C3 106.1(3) ?
N2 C4 C5 122.3(3) ?
C3 C4 C5 131.6(3) ?
N2 C6 N3 107.9(2) ?
N4 C7 N3 110.0(2) ?
N4 C9 C10 106.3(2) ?
N4 C9 C8 122.1(3) ?
C10 C9 C8 131.6(3) ?
C9 C10 C11 106.9(2) ?
N5 C11 C10 109.4(2) ?
N5 C11 C12 122.0(2) ?
C10 C11 C12 128.5(3) ?
N7 C14 C15 106.3(2) ?
N7 C14 C13 121.4(3) ?
C15 C14 C13 132.3(3) ?
C14 C15 C16 106.5(2) ?
N6 C16 C15 109.5(3) ?
N6 C16 C17 121.1(3) ?
C15 C16 C17 129.4(3) ?
N3 C18 C19 110.5(2) ?
O1 C19 C18 106.8(2) ?
O2 Cl1 O3 110.7(3) ?
O2 Cl1 O5 109.0(2) ?
O3 Cl1 O5 111.1(2) ?
O2 Cl1 O4 109.0(3) ?
O3 Cl1 O4 106.7(2) ?
O5 Cl1 O4 110.3(2) ?
O6 Cl2 O7 110.1(2) ?
O6 Cl2 O9 109.1(2) ?
O7 Cl2 O9 110.4(2) ?
O6 Cl2 O8 110.2(2) ?
O7 Cl2 O8 109.4(2) ?
O9 Cl2 O8 107.5(2) ?

loop_
_geom_bond_atom_site_label_1
_geom_bond_atom_site_label_2
_geom_bond_site_symmetry_2
_geom_bond_distance
_geom_bond_publ_flag
Cu1 N6 . 1.968(2) y
Cu1 N5 . 1.977(2) y
Cu1 N1 . 1.980(2) y
Cu1 N3 . 2.073(2) y
Cu1 O1 . 2.273(2) y
O1 C19 . 1.436(4) ?
N1 C2 . 1.342(4) ?
N1 N2 . 1.365(3) ?
N2 C4 . 1.353(4) ?
N2 C6 . 1.450(4) ?
N3 C7 . 1.473(4) ?
N3 C6 . 1.480(3) ?
N3 C18 . 1.499(3) ?
N4 C9 . 1.344(4) ?
N4 N5 . 1.365(3) ?
N4 C7 . 1.457(4) ?
N5 C11 . 1.347(3) ?
N6 C16 . 1.336(3) ?
N6 N7 . 1.361(3) ?
N7 C14 . 1.341(4) ?
C1 C2 . 1.496(4) ?
C2 C3 . 1.399(4) ?
C3 C4 . 1.376(5) ?
C4 C5 . 1.491(4) ?
C8 C9 . 1.490(4) ?
C9 C10 . 1.380(4) ?
C10 C11 . 1.391(4) ?
C11 C12 . 1.494(4) ?
C13 C14 . 1.494(4) ?
C14 C15 . 1.375(4) ?
C15 C16 . 1.403(4) ?
C16 C17 . 1.494(4) ?
C18 C19 . 1.510(4) ?
Cl1 O2 . 1.379(4) ?
Cl1 O3 . 1.413(3) ?
Cl1 O5 . 1.421(3) ?
Cl1 O4 . 1.432(3) ?
Cl2 O6 . 1.423(2) ?
Cl2 O7 . 1.436(2) ?
Cl2 O9 . 1.440(2) ?
Cl2 O8 . 1.443(2) ?
